data_4066512
loop_
_publ_author_name
'Fliedel, Christophe'
'Braunstein, Pierre'

_publ_section_title
;
 Thioether-Functionalized N-Heterocyclic Carbenes: Mono- and Bis-(S,CNHC)
 Palladium Complexes, Catalytic C&#x2212;C Coupling, and Characterization
 of a Unique Ag4I4(S,CNHC)2Planar Cluster&#x2020;
;
_journal_issue 21
_journal_name_full Organometallics
_journal_page_first 5614
_journal_paper_doi 10.1021/om100500y
_journal_volume 29
_journal_year 2010
_chemical_formula_moiety 'C22 H40 Cl2 N4 Pd S2'
_chemical_formula_sum 'C22 H40 Cl2 N4 Pd S2'
_chemical_formula_weight 602.00
_space_group_IT_number 2
_symmetry_cell_setting triclinic
_symmetry_Int_Tables_number 2
_symmetry_space_group_name_Hall '-P 1'
_symmetry_space_group_name_H-M 'P -1'
_atom_sites_solution_hydrogens geom
_atom_sites_solution_primary direct
_atom_sites_solution_secondary difmap
_audit_creation_method SHELXL-97
_cell_angle_alpha 109.441(3)
_cell_angle_beta 90.829(3)
_cell_angle_gamma 98.612(3)
_cell_formula_units_Z 2
_cell_length_a 7.9669(5)
_cell_length_b 12.5972(6)
_cell_length_c 15.1836(6)
_cell_measurement_reflns_used 9356
_cell_measurement_temperature 173(2)
_cell_measurement_theta_max 27.40
_cell_measurement_theta_min 0.998
_cell_volume 1417.37(13)
_computing_cell_refinement 'HKL Scalepack (Otwinowski & Minor 1997)'
_computing_data_reduction 'HKL Denzo and Scalepack (Otwinowski & Minor 1997)'
_computing_molecular_graphics ORTEP-3
_computing_publication_material PLATON
_computing_structure_refinement 'SHELXL-97 (Sheldrick, 1997)'
_computing_structure_solution 'SHELXS-97 (Sheldrick, 1997)'
_diffrn_ambient_temperature 173(2)
_diffrn_measured_fraction_theta_full 0.997
_diffrn_measured_fraction_theta_max 0.997
_diffrn_radiation_monochromator graphite
_diffrn_radiation_probe x-ray
_diffrn_radiation_type MoK\a
_diffrn_radiation_wavelength 0.71073
_diffrn_reflns_av_R_equivalents 0.0256
_diffrn_reflns_av_sigmaI/netI 0.0610
_diffrn_reflns_limit_h_max 10
_diffrn_reflns_limit_h_min -10
_diffrn_reflns_limit_k_max 16
_diffrn_reflns_limit_k_min -16
_diffrn_reflns_limit_l_max 16
_diffrn_reflns_limit_l_min -19
_diffrn_reflns_number 9715
_diffrn_reflns_theta_full 27.44
_diffrn_reflns_theta_max 27.44
_diffrn_reflns_theta_min 1.43
_diffrn_source 'fine-focus sealed tube'
_exptl_absorpt_coefficient_mu 1.007
_exptl_absorpt_correction_type none
_exptl_crystal_colour yellow
_exptl_crystal_density_diffrn 1.411
_exptl_crystal_density_method 'not measured'
_exptl_crystal_description prism
_exptl_crystal_F_000 624
_exptl_crystal_size_max 0.14
_exptl_crystal_size_mid 0.12
_exptl_crystal_size_min 0.09
_refine_diff_density_max 1.102
_refine_diff_density_min -1.309
_refine_diff_density_rms 0.198
_refine_ls_extinction_method none
_refine_ls_goodness_of_fit_ref 1.060
_refine_ls_hydrogen_treatment constr
_refine_ls_matrix_type full
_refine_ls_number_parameters 287
_refine_ls_number_reflns 6457
_refine_ls_number_restraints 0
_refine_ls_restrained_S_all 1.060
_refine_ls_R_factor_all 0.0869
_refine_ls_R_factor_gt 0.0451
_refine_ls_shift/su_max 0.006
_refine_ls_shift/su_mean 0.001
_refine_ls_structure_factor_coef Fsqd
_refine_ls_weighting_details 'calc w=1/[\s^2^(Fo^2^)+(0.0728P)^2^+0.1662P] where P=(Fo^2^+2Fc^2^)/3'
_refine_ls_weighting_scheme calc
_refine_ls_wR_factor_gt 0.1089
_refine_ls_wR_factor_ref 0.1387
_reflns_number_gt 4265
_reflns_number_total 6457
_reflns_threshold_expression >2sigma(I)
_cod_data_source_file om100500y_si_002.cif
_cod_data_source_block gilles5
_cod_original_cell_volume 1417.37(12)
_cod_database_code 4066512

loop_
_symmetry_equiv_pos_as_xyz
'x, y, z'
'-x, -y, -z'

loop_
_atom_site_label
_atom_site_type_symbol
_atom_site_fract_x
_atom_site_fract_y
_atom_site_fract_z
_atom_site_U_iso_or_equiv
_atom_site_adp_type
_atom_site_occupancy
_atom_site_symmetry_multiplicity
_atom_site_calc_flag
_atom_site_refinement_flags
Pd1 Pd 0.5000 0.0000 0.5000 0.03156(14) Uani 1 2 d S
Pd2 Pd 1.0000 0.0000 1.0000 0.03721(14) Uani 1 2 d S
Cl1 Cl 0.65075(15) -0.01092(10) 0.62691(7) 0.0461(3) Uani 1 1 d .
Cl2 Cl 1.14360(16) -0.01262(11) 0.86686(7) 0.0518(3) Uani 1 1 d .
C1 C 0.3385(5) 0.0859(3) 0.5875(2) 0.0333(9) Uani 1 1 d .
C2 C 0.2041(6) 0.2254(4) 0.6757(3) 0.0447(11) Uani 1 1 d .
H2 H 0.1747 0.2972 0.7037 0.054 Uiso 1 1 calc R
C3 C 0.1325(6) 0.1281(4) 0.6873(3) 0.0450(11) Uani 1 1 d .
H3 H 0.0434 0.1193 0.7245 0.054 Uiso 1 1 calc R
C4 C 0.1741(6) -0.0773(3) 0.6209(3) 0.0390(9) Uani 1 1 d .
H4A H 0.1268 -0.0858 0.6771 0.047 Uiso 1 1 calc R
H4B H 0.2764 -0.1118 0.6111 0.047 Uiso 1 1 calc R
C5 C 0.0457(6) -0.1385(3) 0.5376(3) 0.0398(10) Uani 1 1 d .
H5A H 0.0933 -0.1293 0.4816 0.048 Uiso 1 1 calc R
H5B H -0.0561 -0.1035 0.5476 0.048 Uiso 1 1 calc R
C6 C -0.1320(6) -0.2832(4) 0.6208(3) 0.0510(12) Uani 1 1 d .
H6A H -0.0566 -0.2520 0.6773 0.061 Uiso 1 1 calc R
H6B H -0.2166 -0.2340 0.6255 0.061 Uiso 1 1 calc R
C7 C -0.2184(8) -0.4024(4) 0.6109(4) 0.0754(17) Uani 1 1 d .
H7A H -0.2998 -0.4303 0.5578 0.113 Uiso 1 1 calc R
H7B H -0.2754 -0.4007 0.6665 0.113 Uiso 1 1 calc R
H7C H -0.1347 -0.4518 0.6020 0.113 Uiso 1 1 calc R
C8 C 0.4433(6) 0.2783(3) 0.5824(3) 0.0448(11) Uani 1 1 d .
H8A H 0.3971 0.3487 0.5965 0.054 Uiso 1 1 calc R
H8B H 0.4477 0.2466 0.5150 0.054 Uiso 1 1 calc R
C9 C 0.6221(7) 0.3047(4) 0.6278(3) 0.0588(13) Uani 1 1 d .
H9A H 0.6681 0.2341 0.6120 0.071 Uiso 1 1 calc R
H9B H 0.6920 0.3544 0.6009 0.071 Uiso 1 1 calc R
C10 C 0.6380(7) 0.3597(5) 0.7316(3) 0.0649(14) Uani 1 1 d .
H10A H 0.5667 0.3113 0.7591 0.078 Uiso 1 1 calc R
H10B H 0.5966 0.4319 0.7480 0.078 Uiso 1 1 calc R
C11 C 0.8227(7) 0.3810(5) 0.7737(4) 0.0796(17) Uani 1 1 d .
H11A H 0.8632 0.3096 0.7597 0.119 Uiso 1 1 calc R
H11B H 0.8257 0.4173 0.8404 0.119 Uiso 1 1 calc R
H11C H 0.8939 0.4295 0.7473 0.119 Uiso 1 1 calc R
C12 C 0.8351(5) 0.0860(3) 0.9595(3) 0.0389(10) Uani 1 1 d .
C13 C 0.6993(6) 0.2259(4) 0.9480(3) 0.0506(11) Uani 1 1 d .
H13 H 0.6706 0.2980 0.9595 0.061 Uiso 1 1 calc R
C14 C 0.6250(6) 0.1281(4) 0.8830(3) 0.0503(11) Uani 1 1 d .
H14 H 0.5339 0.1194 0.8408 0.060 Uiso 1 1 calc R
C15 C 0.6654(6) -0.0785(3) 0.8364(3) 0.0437(10) Uani 1 1 d .
H15A H 0.7678 -0.1127 0.8265 0.052 Uiso 1 1 calc R
H15B H 0.6134 -0.0876 0.7757 0.052 Uiso 1 1 calc R
C16 C 0.5428(6) -0.1395(3) 0.8865(3) 0.0443(10) Uani 1 1 d .
H16A H 0.4401 -0.1055 0.8956 0.053 Uiso 1 1 calc R
H16B H 0.5944 -0.1289 0.9477 0.053 Uiso 1 1 calc R
C17 C 0.3575(7) -0.2879(4) 0.7244(3) 0.0556(13) Uani 1 1 d .
H17A H 0.2713 -0.2403 0.7467 0.067 Uiso 1 1 calc R
H17B H 0.4278 -0.2567 0.6844 0.067 Uiso 1 1 calc R
C18 C 0.2732(9) -0.4099(5) 0.6694(4) 0.091(2) Uani 1 1 d .
H18A H 0.3592 -0.4558 0.6457 0.136 Uiso 1 1 calc R
H18B H 0.2015 -0.4098 0.6180 0.136 Uiso 1 1 calc R
H18C H 0.2058 -0.4408 0.7098 0.136 Uiso 1 1 calc R
C19 C 0.9453(7) 0.2806(4) 1.0706(3) 0.0543(13) Uani 1 1 d .
H19A H 0.9540 0.2503 1.1211 0.065 Uiso 1 1 calc R
H19B H 0.8987 0.3508 1.0948 0.065 Uiso 1 1 calc R
C20 C 1.1191(7) 0.3071(5) 1.0402(4) 0.0702(16) Uani 1 1 d .
H20A H 1.1889 0.3606 1.0942 0.084 Uiso 1 1 calc R
H20B H 1.1678 0.2375 1.0207 0.084 Uiso 1 1 calc R
C21 C 1.1313(8) 0.3554(5) 0.9636(4) 0.0738(16) Uani 1 1 d .
H21A H 1.0810 0.4244 0.9824 0.089 Uiso 1 1 calc R
H21B H 1.0641 0.3014 0.9090 0.089 Uiso 1 1 calc R
C22 C 1.3069(9) 0.3832(6) 0.9365(5) 0.109(3) Uani 1 1 d .
H22A H 1.3806 0.4240 0.9917 0.164 Uiso 1 1 calc R
H22B H 1.3059 0.4295 0.8976 0.164 Uiso 1 1 calc R
H22C H 1.3473 0.3138 0.9026 0.164 Uiso 1 1 calc R
N1 N 0.3307(4) 0.1986(3) 0.6137(2) 0.0370(8) Uani 1 1 d .
N2 N 0.2171(4) 0.0430(3) 0.6331(2) 0.0355(8) Uani 1 1 d .
N3 N 0.8274(5) 0.1980(3) 0.9947(2) 0.0428(9) Uani 1 1 d .
N4 N 0.7099(5) 0.0422(3) 0.8903(2) 0.0399(8) Uani 1 1 d .
S1 S -0.01140(16) -0.28883(9) 0.51963(8) 0.0469(3) Uani 1 1 d .
S2 S 0.48703(17) -0.29028(10) 0.82243(8) 0.0534(3) Uani 1 1 d .

loop_
_atom_site_aniso_label
_atom_site_aniso_U_11
_atom_site_aniso_U_22
_atom_site_aniso_U_33
_atom_site_aniso_U_23
_atom_site_aniso_U_13
_atom_site_aniso_U_12
Pd1 0.0388(3) 0.0321(2) 0.0275(2) 0.01373(17) 0.00420(17) 0.00848(18)
Pd2 0.0432(3) 0.0448(3) 0.0267(2) 0.01444(19) 0.00336(18) 0.0113(2)
Cl1 0.0526(7) 0.0599(7) 0.0334(5) 0.0211(5) 0.0023(4) 0.0207(5)
Cl2 0.0579(7) 0.0728(8) 0.0351(5) 0.0263(5) 0.0135(5) 0.0235(6)
C1 0.038(2) 0.034(2) 0.0314(19) 0.0156(16) -0.0015(17) 0.0058(17)
C2 0.051(3) 0.039(2) 0.042(2) 0.0077(19) 0.008(2) 0.013(2)
C3 0.050(3) 0.046(2) 0.040(2) 0.0134(19) 0.013(2) 0.011(2)
C4 0.046(3) 0.037(2) 0.037(2) 0.0175(17) 0.0047(18) 0.0065(19)
C5 0.046(3) 0.039(2) 0.037(2) 0.0152(17) 0.0055(18) 0.0092(19)
C6 0.056(3) 0.044(3) 0.054(3) 0.019(2) 0.012(2) 0.005(2)
C7 0.085(4) 0.061(3) 0.084(4) 0.032(3) 0.032(3) 0.001(3)
C8 0.057(3) 0.033(2) 0.047(2) 0.0177(18) 0.009(2) 0.005(2)
C9 0.055(3) 0.048(3) 0.075(3) 0.024(2) 0.019(3) 0.004(2)
C10 0.067(4) 0.064(3) 0.060(3) 0.022(3) 0.003(3) -0.001(3)
C11 0.058(4) 0.089(4) 0.093(4) 0.037(3) -0.008(3) 0.003(3)
C12 0.045(3) 0.047(2) 0.0278(19) 0.0161(18) 0.0056(18) 0.009(2)
C13 0.057(3) 0.049(3) 0.051(3) 0.023(2) 0.000(2) 0.012(2)
C14 0.054(3) 0.058(3) 0.044(2) 0.023(2) -0.002(2) 0.013(2)
C15 0.051(3) 0.050(3) 0.031(2) 0.0126(18) 0.0020(19) 0.012(2)
C16 0.051(3) 0.047(2) 0.037(2) 0.0140(19) 0.0040(19) 0.016(2)
C17 0.065(3) 0.048(3) 0.052(3) 0.011(2) -0.006(2) 0.018(2)
C18 0.094(5) 0.065(4) 0.095(4) 0.002(3) -0.032(4) 0.018(3)
C19 0.069(4) 0.051(3) 0.039(2) 0.011(2) -0.006(2) 0.008(2)
C20 0.060(4) 0.058(3) 0.076(4) 0.007(3) -0.019(3) -0.003(3)
C21 0.064(4) 0.086(4) 0.064(3) 0.025(3) -0.002(3) -0.007(3)
C22 0.077(5) 0.124(6) 0.104(5) 0.029(4) 0.001(4) -0.029(4)
N1 0.043(2) 0.0336(17) 0.0370(17) 0.0144(14) 0.0050(15) 0.0082(15)
N2 0.039(2) 0.0370(18) 0.0325(16) 0.0145(14) 0.0061(14) 0.0065(15)
N3 0.048(2) 0.044(2) 0.0364(18) 0.0138(16) 0.0007(16) 0.0073(17)
N4 0.047(2) 0.045(2) 0.0310(17) 0.0168(15) 0.0028(15) 0.0074(17)
S1 0.0571(8) 0.0367(6) 0.0479(6) 0.0151(5) 0.0131(5) 0.0080(5)
S2 0.0649(8) 0.0454(6) 0.0517(7) 0.0165(5) -0.0031(6) 0.0154(6)

loop_
_atom_type_symbol
_atom_type_description
_atom_type_scat_dispersion_real
_atom_type_scat_dispersion_imag
_atom_type_scat_source
Pd Pd -0.9988 1.0072 'International Tables Vol C Tables 4.2.6.8 and 6.1.1.4'
Cl Cl 0.1484 0.1585 'International Tables Vol C Tables 4.2.6.8 and 6.1.1.4'
C C 0.0033 0.0016 'International Tables Vol C Tables 4.2.6.8 and 6.1.1.4'
N N 0.0061 0.0033 'International Tables Vol C Tables 4.2.6.8 and 6.1.1.4'
S S 0.1246 0.1234 'International Tables Vol C Tables 4.2.6.8 and 6.1.1.4'
H H 0.0000 0.0000 'International Tables Vol C Tables 4.2.6.8 and 6.1.1.4'

loop_
_geom_angle_atom_site_label_1
_geom_angle_atom_site_label_2
_geom_angle_atom_site_label_3
_geom_angle
_geom_angle_site_symmetry_1
_geom_angle_site_symmetry_3
C1 Pd1 C1 180.00(18) 2_656 .
C1 Pd1 Cl1 90.29(11) 2_656 .
C1 Pd1 Cl1 89.71(11) . .
C1 Pd1 Cl1 89.71(11) 2_656 2_656
C1 Pd1 Cl1 90.29(11) . 2_656
Cl1 Pd1 Cl1 180.0 . 2_656
C12 Pd2 C12 180.00(19) . 2_757
C12 Pd2 Cl2 90.23(11) . 2_757
C12 Pd2 Cl2 89.77(11) 2_757 2_757
C12 Pd2 Cl2 89.77(11) . .
C12 Pd2 Cl2 90.23(11) 2_757 .
Cl2 Pd2 Cl2 180.0 2_757 .
N2 C1 N1 105.3(3) . .
N2 C1 Pd1 127.2(3) . .
N1 C1 Pd1 127.5(3) . .
C3 C2 N1 107.0(4) . .
C3 C2 H2 126.5 . .
N1 C2 H2 126.5 . .
C2 C3 N2 106.7(4) . .
C2 C3 H3 126.7 . .
N2 C3 H3 126.7 . .
N2 C4 C5 110.9(3) . .
N2 C4 H4A 109.5 . .
C5 C4 H4A 109.5 . .
N2 C4 H4B 109.5 . .
C5 C4 H4B 109.5 . .
H4A C4 H4B 108.1 . .
C4 C5 S1 112.4(3) . .
C4 C5 H5A 109.1 . .
S1 C5 H5A 109.1 . .
C4 C5 H5B 109.1 . .
S1 C5 H5B 109.1 . .
H5A C5 H5B 107.9 . .
C7 C6 S1 109.1(3) . .
C7 C6 H6A 109.9 . .
S1 C6 H6A 109.9 . .
C7 C6 H6B 109.9 . .
S1 C6 H6B 109.9 . .
H6A C6 H6B 108.3 . .
C6 C7 H7A 109.5 . .
C6 C7 H7B 109.5 . .
H7A C7 H7B 109.5 . .
C6 C7 H7C 109.5 . .
H7A C7 H7C 109.5 . .
H7B C7 H7C 109.5 . .
N1 C8 C9 112.7(4) . .
N1 C8 H8A 109.0 . .
C9 C8 H8A 109.0 . .
N1 C8 H8B 109.0 . .
C9 C8 H8B 109.0 . .
H8A C8 H8B 107.8 . .
C10 C9 C8 115.7(4) . .
C10 C9 H9A 108.4 . .
C8 C9 H9A 108.4 . .
C10 C9 H9B 108.4 . .
C8 C9 H9B 108.4 . .
H9A C9 H9B 107.4 . .
C9 C10 C11 113.0(5) . .
C9 C10 H10A 109.0 . .
C11 C10 H10A 109.0 . .
C9 C10 H10B 109.0 . .
C11 C10 H10B 109.0 . .
H10A C10 H10B 107.8 . .
C10 C11 H11A 109.5 . .
C10 C11 H11B 109.5 . .
H11A C11 H11B 109.5 . .
C10 C11 H11C 109.5 . .
H11A C11 H11C 109.5 . .
H11B C11 H11C 109.5 . .
N3 C12 N4 105.2(4) . .
N3 C12 Pd2 127.8(3) . .
N4 C12 Pd2 127.0(3) . .
C14 C13 N3 106.2(4) . .
C14 C13 H13 126.9 . .
N3 C13 H13 126.9 . .
C13 C14 N4 107.2(4) . .
C13 C14 H14 126.4 . .
N4 C14 H14 126.4 . .
N4 C15 C16 111.2(3) . .
N4 C15 H15A 109.4 . .
C16 C15 H15A 109.4 . .
N4 C15 H15B 109.4 . .
C16 C15 H15B 109.4 . .
H15A C15 H15B 108.0 . .
C15 C16 S2 112.5(3) . .
C15 C16 H16A 109.1 . .
S2 C16 H16A 109.1 . .
C15 C16 H16B 109.1 . .
S2 C16 H16B 109.1 . .
H16A C16 H16B 107.8 . .
C18 C17 S2 108.5(4) . .
C18 C17 H17A 110.0 . .
S2 C17 H17A 110.0 . .
C18 C17 H17B 110.0 . .
S2 C17 H17B 110.0 . .
H17A C17 H17B 108.4 . .
C17 C18 H18A 109.5 . .
C17 C18 H18B 109.5 . .
H18A C18 H18B 109.5 . .
C17 C18 H18C 109.5 . .
H18A C18 H18C 109.5 . .
H18B C18 H18C 109.5 . .
N3 C19 C20 113.3(4) . .
N3 C19 H19A 108.9 . .
C20 C19 H19A 108.9 . .
N3 C19 H19B 108.9 . .
C20 C19 H19B 108.9 . .
H19A C19 H19B 107.7 . .
C21 C20 C19 116.7(5) . .
C21 C20 H20A 108.1 . .
C19 C20 H20A 108.1 . .
C21 C20 H20B 108.1 . .
C19 C20 H20B 108.1 . .
H20A C20 H20B 107.3 . .
C20 C21 C22 115.3(6) . .
C20 C21 H21A 108.5 . .
C22 C21 H21A 108.5 . .
C20 C21 H21B 108.5 . .
C22 C21 H21B 108.5 . .
H21A C21 H21B 107.5 . .
C21 C22 H22A 109.5 . .
C21 C22 H22B 109.5 . .
H22A C22 H22B 109.5 . .
C21 C22 H22C 109.5 . .
H22A C22 H22C 109.5 . .
H22B C22 H22C 109.5 . .
C1 N1 C2 110.3(3) . .
C1 N1 C8 123.6(3) . .
C2 N1 C8 126.1(3) . .
C1 N2 C3 110.8(3) . .
C1 N2 C4 123.9(3) . .
C3 N2 C4 125.2(4) . .
C12 N3 C13 111.3(3) . .
C12 N3 C19 124.0(4) . .
C13 N3 C19 124.7(4) . .
C12 N4 C14 110.2(3) . .
C12 N4 C15 124.0(4) . .
C14 N4 C15 125.7(4) . .
C5 S1 C6 100.50(19) . .
C16 S2 C17 100.6(2) . .

loop_
_geom_bond_atom_site_label_1
_geom_bond_atom_site_label_2
_geom_bond_distance
_geom_bond_site_symmetry_2
Pd1 C1 2.025(4) 2_656
Pd1 C1 2.025(4) .
Pd1 Cl1 2.3094(10) .
Pd1 Cl1 2.3094(10) 2_656
Pd2 C12 2.030(4) .
Pd2 C12 2.030(4) 2_757
Pd2 Cl2 2.3083(10) 2_757
Pd2 Cl2 2.3083(10) .
C1 N2 1.349(5) .
C1 N1 1.351(5) .
C2 C3 1.341(6) .
C2 N1 1.392(5) .
C2 H2 0.9300 .
C3 N2 1.387(5) .
C3 H3 0.9300 .
C4 N2 1.451(5) .
C4 C5 1.523(6) .
C4 H4A 0.9700 .
C4 H4B 0.9700 .
C5 S1 1.806(4) .
C5 H5A 0.9700 .
C5 H5B 0.9700 .
C6 C7 1.513(6) .
C6 S1 1.811(4) .
C6 H6A 0.9700 .
C6 H6B 0.9700 .
C7 H7A 0.9600 .
C7 H7B 0.9600 .
C7 H7C 0.9600 .
C8 N1 1.449(5) .
C8 C9 1.515(7) .
C8 H8A 0.9700 .
C8 H8B 0.9700 .
C9 C10 1.491(6) .
C9 H9A 0.9700 .
C9 H9B 0.9700 .
C10 C11 1.544(8) .
C10 H10A 0.9700 .
C10 H10B 0.9700 .
C11 H11A 0.9600 .
C11 H11B 0.9600 .
C11 H11C 0.9600 .
C12 N3 1.344(5) .
C12 N4 1.349(5) .
C13 C14 1.341(6) .
C13 N3 1.386(6) .
C13 H13 0.9300 .
C14 N4 1.393(6) .
C14 H14 0.9300 .
C15 N4 1.452(5) .
C15 C16 1.519(6) .
C15 H15A 0.9700 .
C15 H15B 0.9700 .
C16 S2 1.804(4) .
C16 H16A 0.9700 .
C16 H16B 0.9700 .
C17 C18 1.526(7) .
C17 S2 1.810(5) .
C17 H17A 0.9700 .
C17 H17B 0.9700 .
C18 H18A 0.9600 .
C18 H18B 0.9600 .
C18 H18C 0.9600 .
C19 N3 1.473(5) .
C19 C20 1.491(8) .
C19 H19A 0.9700 .
C19 H19B 0.9700 .
C20 C21 1.479(8) .
C20 H20A 0.9700 .
C20 H20B 0.9700 .
C21 C22 1.488(9) .
C21 H21A 0.9700 .
C21 H21B 0.9700 .
C22 H22A 0.9600 .
C22 H22B 0.9600 .
C22 H22C 0.9600 .
